data_4125476
loop_
_publ_author_name
'Liang, Xiao'
'Zhang, Tian-Yuan'
'Zeng, Xue-Yi'
'Zheng, Yu'
'Wei, Kun'
'Yang, Yu-Rong'

_publ_section_title
;
 Ir-Catalyzed Asymmetric Total Synthesis of (-)-Communesin F.
;
_journal_issue 9
_journal_name_full 'Journal of the American Chemical Society'
_journal_page_first 3364
_journal_page_last 3367
_journal_paper_doi 10.1021/jacs.7b00854
_journal_volume 139
_journal_year 2017
_chemical_absolute_configuration ad
_chemical_formula_moiety 'C26 H30 Br N3 O4, C H4 O, H2 O'
_chemical_formula_sum 'C27 H36 Br N3 O6'
_chemical_formula_weight 578.50
_space_group_crystal_system monoclinic
_space_group_IT_number 5
_space_group_name_Hall 'C 2y'
_space_group_name_H-M_alt 'C 1 2 1'
_symmetry_space_group_name_Hall 'C 2y'
_symmetry_space_group_name_H-M 'C 1 2 1'
_atom_sites_solution_hydrogens mixed
_atom_sites_solution_primary direct
_atom_sites_solution_secondary difmap
_audit_creation_method SHELXL-2014/7
_cell_angle_alpha 90
_cell_angle_beta 101.971(3)
_cell_angle_gamma 90
_cell_formula_units_Z 4
_cell_length_a 32.039(6)
_cell_length_b 8.1020(14)
_cell_length_c 10.3858(18)
_cell_measurement_reflns_used 4040
_cell_measurement_temperature 100(2)
_cell_measurement_theta_max 26.39
_cell_measurement_theta_min 2.15
_cell_volume 2637.3(8)
_computing_cell_refinement 'Bruker SAINT'
_computing_data_collection 'Bruker APEX2'
_computing_data_reduction 'Bruker SAINT'
_computing_molecular_graphics 'Bruker SHELXTL'
_computing_publication_material 'Bruker SHELXTL'
_computing_structure_refinement 'SHELXL-2014 (Sheldrick 2014)'
_computing_structure_solution 'SHELXS-97 (Sheldrick 2008)'
_diffrn_ambient_temperature 100(2)
_diffrn_measured_fraction_theta_full 0.996
_diffrn_measured_fraction_theta_max 0.995
_diffrn_measurement_device_type 'Bruker APEX-II CCD'
_diffrn_measurement_method '\f and \w scans'
_diffrn_radiation_type MoK\a
_diffrn_radiation_wavelength 0.71073
_diffrn_reflns_av_R_equivalents 0.0385
_diffrn_reflns_av_unetI/netI 0.0812
_diffrn_reflns_Laue_measured_fraction_full 0.996
_diffrn_reflns_Laue_measured_fraction_max 0.995
_diffrn_reflns_limit_h_max 42
_diffrn_reflns_limit_h_min -42
_diffrn_reflns_limit_k_max 10
_diffrn_reflns_limit_k_min -10
_diffrn_reflns_limit_l_max 13
_diffrn_reflns_limit_l_min -13
_diffrn_reflns_number 13194
_diffrn_reflns_point_group_measured_fraction_full 0.982
_diffrn_reflns_point_group_measured_fraction_max 0.968
_diffrn_reflns_theta_full 25.242
_diffrn_reflns_theta_max 28.219
_diffrn_reflns_theta_min 2.004
_diffrn_source 'fine-focus sealed tube'
_exptl_absorpt_coefficient_mu 1.606
_exptl_absorpt_correction_type multi-scan
_exptl_absorpt_process_details sadabs
_exptl_crystal_colour colourless
_exptl_crystal_density_diffrn 1.457
_exptl_crystal_description needle
_exptl_crystal_F_000 1208
_exptl_crystal_size_max 1.000
_exptl_crystal_size_mid 0.100
_exptl_crystal_size_min 0.100
_exptl_transmission_factor_max 0.7457
_exptl_transmission_factor_min 0.5858
_refine_diff_density_max 0.500
_refine_diff_density_min -0.724
_refine_diff_density_rms 0.074
_refine_ls_abs_structure_details
;
 Flack x determined using 1998 quotients [(I+)-(I-)]/[(I+)+(I-)]
 (Parsons, Flack and Wagner, Acta Cryst. B69 (2013) 249-259).
;
_refine_ls_abs_structure_Flack 0.016(6)
_refine_ls_extinction_method none
_refine_ls_goodness_of_fit_ref 0.989
_refine_ls_hydrogen_treatment mixed
_refine_ls_matrix_type full
_refine_ls_number_parameters 370
_refine_ls_number_reflns 6301
_refine_ls_number_restraints 45
_refine_ls_restrained_S_all 1.000
_refine_ls_R_factor_all 0.0510
_refine_ls_R_factor_gt 0.0392
_refine_ls_shift/su_max 0.001
_refine_ls_shift/su_mean 0.000
_refine_ls_structure_factor_coef Fsqd
_refine_ls_weighting_details 'w=1/[\s^2^(Fo^2^)+(0.0294P)^2^] where P=(Fo^2^+2Fc^2^)/3'
_refine_ls_weighting_scheme calc
_refine_ls_wR_factor_gt 0.0888
_refine_ls_wR_factor_ref 0.0929
_reflns_Friedel_coverage 0.821
_reflns_Friedel_fraction_full 0.965
_reflns_Friedel_fraction_max 0.938
_reflns_number_gt 5296
_reflns_number_total 6301
_reflns_threshold_expression 'I > 2\s(I)'
_cod_data_source_file ja7b00854_si_003.cif
_cod_data_source_block mo_af10080_0m
_cod_depositor_comments 'Adding full bibliography for 4125476--4125477.cif.'
_cod_original_cell_volume 2637.4(8)
_cod_database_code 4125476
_shelx_shelxl_version_number 2014/7
_shelx_space_group_comment
;
The symmetry employed for this shelxl refinement is uniquely defined
by the following loop, which should always be used as a source of
symmetry information in preference to the above space-group names.
They are only intended as comments.
;
_shelx_estimated_absorpt_t_min 0.297
_shelx_estimated_absorpt_t_max 0.856

loop_
_space_group_symop_operation_xyz
'x, y, z'
'-x, y, -z'
'x+1/2, y+1/2, z'
'-x+1/2, y+1/2, -z'

loop_
_atom_site_label
_atom_site_type_symbol
_atom_site_fract_x
_atom_site_fract_y
_atom_site_fract_z
_atom_site_U_iso_or_equiv
_atom_site_adp_type
_atom_site_occupancy
_atom_site_site_symmetry_order
_atom_site_calc_flag
_atom_site_refinement_flags_posn
_atom_site_refinement_flags_adp
_atom_site_refinement_flags_occupancy
_atom_site_disorder_assembly
_atom_site_disorder_group
Br1 Br 0.85018(2) 0.58345(6) 1.14142(4) 0.02627(13) Uani 1 1 d . . . A 4
O2 O 0.87680(10) 1.0160(4) 0.5441(3) 0.0196(7) Uani 1 1 d . . . A 4
O3 O 0.99031(9) 0.9821(4) 0.7705(3) 0.0203(7) Uani 1 1 d . . . A 4
H6 H 1.0073(18) 0.913(8) 0.808(5) 0.030 Uiso 1 1 d . U . B 4
O4 O 0.87829(11) 0.7646(4) 0.4499(3) 0.0297(8) Uani 1 1 d . . . A 4
O5 O 0.94399(9) 0.7840(4) 1.1058(3) 0.0209(7) Uani 1 1 d . . . A 4
O6 O 1.00130(11) 0.3341(4) 0.7457(3) 0.0278(8) Uani 1 1 d D . . C 4
H35 H 0.9983(19) 0.367(6) 0.670(2) 0.042 Uiso 1 1 d D U . D 4
H36 H 1.000(2) 0.2333(18) 0.741(5) 0.042 Uiso 1 1 d D U . E 4
N1 N 0.85826(10) 0.7912(5) 0.6450(3) 0.0151(7) Uani 1 1 d . . . A 4
N2 N 0.93996(12) 0.5155(5) 1.0491(4) 0.0200(9) Uani 1 1 d . . . A 4
H23 H 0.9613 0.4952 1.1156 0.024 Uiso 1 1 calc R U . A 4
N3 N 0.82261(11) 0.5241(4) 0.6286(3) 0.0177(8) Uani 1 1 d . . . A 4
C3 C 0.89524(14) 1.2812(6) 0.4902(4) 0.0228(10) Uani 1 1 d . . . A 4
H29 H 0.8682 1.3127 0.5132 0.034 Uiso 1 1 calc R U . A 4
H28 H 0.9014 1.3560 0.4223 0.034 Uiso 1 1 calc R U . A 4
H5 H 0.9182 1.2882 0.5686 0.034 Uiso 1 1 calc R U . A 4
C4 C 0.89208(12) 1.1063(7) 0.4385(4) 0.0184(10) Uani 1 1 d . . . A 4
C5 C 0.87192(13) 0.8514(6) 0.5371(4) 0.0195(9) Uani 1 1 d . . . A 4
C6 C 0.84966(12) 0.8926(5) 0.7500(4) 0.0134(8) Uani 1 1 d . . . A 4
C7 C 0.87329(12) 0.8633(5) 0.8774(4) 0.0128(8) Uani 1 1 d . . . A 4
C8 C 0.90462(13) 0.7188(6) 0.8875(4) 0.0143(9) Uani 1 1 d . . . A 4
C9 C 0.94267(12) 0.7641(6) 0.8160(4) 0.0161(9) Uani 1 1 d . . . A 4
H10 H 0.9678 0.6949 0.8529 0.019 Uiso 1 1 calc R U . A 4
H11 H 0.9339 0.7381 0.7211 0.019 Uiso 1 1 calc R U . A 4
C10 C 0.95539(12) 0.9451(6) 0.8317(4) 0.0171(9) Uani 1 1 d . . . A 4
H9 H 0.9306 1.0146 0.7922 0.021 Uiso 1 1 calc R U . A 4
H8 H 0.9634 0.9723 0.9266 0.021 Uiso 1 1 calc R U . A 4
C11 C 0.85890(14) 1.0951(9) 0.3115(4) 0.0290(10) Uani 1 1 d . . . A 4
H33 H 0.8554 0.9796 0.2832 0.044 Uiso 1 1 calc R U . A 4
H7 H 0.8682 1.1606 0.2432 0.044 Uiso 1 1 calc R U . A 4
H34 H 0.8316 1.1379 0.3258 0.044 Uiso 1 1 calc R U . A 4
C12 C 0.92968(14) 0.6737(6) 1.0258(5) 0.0185(10) Uani 1 1 d . . . A 4
C13 C 0.91977(14) 0.3723(6) 0.9766(5) 0.0224(10) Uani 1 1 d . . . A 4
H21 H 0.8959 0.3341 1.0164 0.027 Uiso 1 1 calc R U . A 4
H22 H 0.9408 0.2814 0.9838 0.027 Uiso 1 1 calc R U . A 4
C14 C 0.90305(14) 0.4119(6) 0.8337(4) 0.0179(10) Uani 1 1 d . . . A 4
H19 H 0.8849 0.3199 0.7915 0.021 Uiso 1 1 calc R U . A 4
H20 H 0.9273 0.4237 0.7888 0.021 Uiso 1 1 calc R U . A 4
C15 C 0.87685(11) 0.5725(7) 0.8178(3) 0.0152(8) Uani 1 1 d . . . A 4
C16 C 0.83262(12) 0.5447(5) 0.8548(4) 0.0166(9) Uani 1 1 d . . . A 4
C17 C 0.81732(13) 0.5374(5) 0.9703(4) 0.0196(10) Uani 1 1 d . . . A 4
C18 C 0.77433(14) 0.4979(6) 0.9681(5) 0.0259(11) Uani 1 1 d . . . A 4
H18 H 0.7646 0.4897 1.0482 0.031 Uiso 1 1 calc R U . A 4
C19 C 0.74661(14) 0.4712(6) 0.8503(5) 0.0262(11) Uani 1 1 d . . . A 4
H17 H 0.7177 0.4442 0.8494 0.031 Uiso 1 1 calc R U . A 4
C20 C 0.76036(14) 0.4831(6) 0.7326(5) 0.0229(10) Uani 1 1 d . . . A 4
H16 H 0.7409 0.4687 0.6509 0.027 Uiso 1 1 calc R U . A 4
C21 C 0.80279(13) 0.5162(5) 0.7364(4) 0.0178(9) Uani 1 1 d . . . A 4
C22 C 0.86239(12) 0.6124(6) 0.6678(4) 0.0146(9) Uani 1 1 d . . . A 4
H12 H 0.8838 0.5668 0.6194 0.018 Uiso 1 1 calc R U . A 4
C23 C 0.79704(14) 0.5477(6) 0.4968(4) 0.0237(11) Uani 1 1 d . . . A 4
H14 H 0.7791 0.4503 0.4712 0.036 Uiso 1 1 calc R U . A 4
H13 H 0.8159 0.5635 0.4346 0.036 Uiso 1 1 calc R U . A 4
H15 H 0.7789 0.6453 0.4958 0.036 Uiso 1 1 calc R U . A 4
C24 C 0.86473(12) 0.9563(6) 0.9795(4) 0.0162(9) Uani 1 1 d . . . A 4
H24 H 0.8808 0.9393 1.0662 0.019 Uiso 1 1 calc R U . A 4
C25 C 0.83251(11) 1.0761(8) 0.9567(3) 0.0177(8) Uani 1 1 d . . . A 4
H25 H 0.8267 1.1392 1.0280 0.021 Uiso 1 1 calc R U . A 4
C26 C 0.80904(12) 1.1029(7) 0.8305(4) 0.0188(9) Uani 1 1 d . . . A 4
H26 H 0.7871 1.1840 0.8155 0.023 Uiso 1 1 calc R U . A 4
C27 C 0.81760(13) 1.0110(5) 0.7264(4) 0.0173(9) Uani 1 1 d . . . A 4
H27 H 0.8017 1.0289 0.6396 0.021 Uiso 1 1 calc R U . A 4
C28 C 0.93534(15) 1.0441(6) 0.4244(5) 0.0332(13) Uani 1 1 d . . . A 4
H30 H 0.9537 1.0305 0.5118 0.050 Uiso 1 1 calc R U . A 4
H31 H 0.9483 1.1238 0.3735 0.050 Uiso 1 1 calc R U . A 4
H32 H 0.9321 0.9376 0.3786 0.050 Uiso 1 1 calc R U . A 4
C1S C 0.4852(8) 0.1453(19) 0.475(3) 0.071(6) Uani 0.368(8) 1 d D U P F -1
H1SA H 0.4889 0.1769 0.3866 0.107 Uiso 0.368(8) 1 calc R U P F -1
H1SB H 0.5036 0.2138 0.5407 0.107 Uiso 0.368(8) 1 calc R U P F -1
H1SC H 0.4553 0.1617 0.4806 0.107 Uiso 0.368(8) 1 calc R U P F -1
O1S O 0.4965(9) -0.0260(10) 0.498(4) 0.027(3) Uani 0.368(8) 1 d D U P F -1
H1S H 0.5036 -0.0659 0.4309 0.041 Uiso 0.368(8) 1 calc R U P F -1
C2S C 0.4698(4) 0.072(3) 0.4572(15) 0.103(5) Uani 0.632(8) 1 d D U P F -2
H2SA H 0.4605 -0.0209 0.5044 0.154 Uiso 0.632(8) 1 calc R U P F -2
H2SB H 0.4756 0.1678 0.5161 0.154 Uiso 0.632(8) 1 calc R U P F -2
H2SC H 0.4959 0.0419 0.4273 0.154 Uiso 0.632(8) 1 calc R U P F -2
O2S O 0.4363(3) 0.1140(16) 0.3434(8) 0.086(3) Uani 0.632(8) 1 d D U P F -2
H2S H 0.4467 0.1167 0.2754 0.129 Uiso 0.632(8) 1 calc R U P F -2

loop_
_atom_site_aniso_label
_atom_site_aniso_U_11
_atom_site_aniso_U_22
_atom_site_aniso_U_33
_atom_site_aniso_U_23
_atom_site_aniso_U_13
_atom_site_aniso_U_12
Br1 0.02052(19) 0.0398(3) 0.0205(2) 0.0116(3) 0.00893(14) 0.0031(3)
O2 0.0256(16) 0.0230(17) 0.0115(14) 0.0010(11) 0.0071(12) -0.0061(13)
O3 0.0127(14) 0.0234(19) 0.0257(17) 0.0065(14) 0.0063(13) -0.0005(13)
O4 0.048(2) 0.0250(19) 0.0196(17) -0.0053(14) 0.0148(15) -0.0118(16)
O5 0.0155(14) 0.0322(19) 0.0138(15) -0.0022(14) 0.0002(12) -0.0011(14)
O6 0.0270(17) 0.028(2) 0.0270(18) -0.0082(15) 0.0024(15) -0.0006(16)
N1 0.0178(17) 0.017(2) 0.0106(16) 0.0010(14) 0.0027(14) -0.0036(14)
N2 0.0154(18) 0.029(2) 0.0146(19) 0.0059(16) 0.0017(15) 0.0045(16)
N3 0.0137(16) 0.021(2) 0.0169(17) 0.0010(14) 0.0006(13) -0.0058(14)
C3 0.027(2) 0.025(3) 0.018(2) 0.0023(19) 0.0074(18) -0.004(2)
C4 0.0206(18) 0.025(3) 0.0103(17) 0.0046(19) 0.0043(14) -0.005(2)
C5 0.020(2) 0.023(3) 0.015(2) 0.0021(18) 0.0042(17) -0.0074(19)
C6 0.0115(18) 0.017(2) 0.0121(19) 0.0030(16) 0.0034(15) -0.0030(16)
C7 0.0093(17) 0.016(2) 0.0141(19) 0.0017(16) 0.0037(15) -0.0020(16)
C8 0.0092(18) 0.021(2) 0.013(2) 0.0019(18) 0.0006(15) 0.0025(16)
C9 0.0117(18) 0.023(2) 0.014(2) -0.0008(17) 0.0026(15) -0.0004(17)
C10 0.0098(18) 0.025(3) 0.018(2) 0.0003(18) 0.0052(15) -0.0018(17)
C11 0.036(2) 0.034(3) 0.0151(19) 0.005(3) -0.0013(16) -0.004(3)
C12 0.012(2) 0.030(3) 0.014(2) 0.002(2) 0.0041(17) 0.0025(19)
C13 0.016(2) 0.023(3) 0.028(2) 0.007(2) 0.0058(18) 0.0039(19)
C14 0.016(2) 0.018(3) 0.021(2) 0.0005(19) 0.0050(18) 0.0007(18)
C15 0.0119(15) 0.018(2) 0.0167(17) 0.003(2) 0.0051(13) 0.002(2)
C16 0.0140(17) 0.013(3) 0.024(2) 0.0056(17) 0.0073(15) 0.0035(15)
C17 0.0164(19) 0.022(3) 0.022(2) 0.0079(17) 0.0082(16) 0.0051(16)
C18 0.019(2) 0.025(3) 0.038(3) 0.008(2) 0.015(2) 0.0040(19)
C19 0.015(2) 0.028(3) 0.038(3) 0.009(2) 0.0121(19) 0.0046(19)
C20 0.014(2) 0.021(3) 0.033(3) 0.005(2) 0.0020(18) 0.0008(18)
C21 0.0146(19) 0.013(2) 0.026(2) 0.0039(17) 0.0043(17) 0.0020(16)
C22 0.0129(16) 0.015(3) 0.0157(18) 0.0017(16) 0.0021(13) -0.0004(16)
C23 0.0186(19) 0.025(3) 0.025(2) 0.0017(19) -0.0026(16) -0.0050(18)
C24 0.0140(19) 0.022(2) 0.0129(19) 0.0020(18) 0.0044(15) -0.0012(17)
C25 0.0185(17) 0.022(2) 0.0155(17) 0.000(2) 0.0098(14) -0.003(2)
C26 0.0157(17) 0.015(3) 0.027(2) 0.006(2) 0.0088(15) 0.005(2)
C27 0.0146(19) 0.024(2) 0.013(2) 0.0060(17) 0.0021(16) -0.0017(17)
C28 0.026(2) 0.035(4) 0.043(3) 0.009(2) 0.017(2) 0.002(2)
C1S 0.072(14) 0.043(7) 0.097(13) -0.015(10) 0.010(12) 0.031(9)
O1S 0.027(6) 0.029(4) 0.023(4) 0.001(5) 0.000(5) -0.014(5)
C2S 0.037(6) 0.128(12) 0.135(9) -0.057(11) -0.003(5) 0.007(9)
O2S 0.078(5) 0.101(8) 0.084(6) -0.013(6) 0.026(4) -0.001(6)

loop_
_atom_type_symbol
_atom_type_description
_atom_type_scat_dispersion_real
_atom_type_scat_dispersion_imag
_atom_type_scat_source
C C 0.0033 0.0016 'International Tables Vol C Tables 4.2.6.8 and 6.1.1.4'
H H 0.0000 0.0000 'International Tables Vol C Tables 4.2.6.8 and 6.1.1.4'
N N 0.0061 0.0033 'International Tables Vol C Tables 4.2.6.8 and 6.1.1.4'
O O 0.0106 0.0060 'International Tables Vol C Tables 4.2.6.8 and 6.1.1.4'
Br Br -0.2901 2.4595 'International Tables Vol C Tables 4.2.6.8 and 6.1.1.4'

loop_
_geom_angle_atom_site_label_1
_geom_angle_atom_site_label_2
_geom_angle_atom_site_label_3
_geom_angle
C5 O2 C4 120.2(3)
C10 O3 H6 98(4)
H35 O6 H36 106(3)
C5 N1 C6 124.0(4)
C5 N1 C22 116.6(3)
C6 N1 C22 117.8(3)
C12 N2 C13 127.2(4)
C12 N2 H23 116.4
C13 N2 H23 116.4
C21 N3 C22 108.5(3)
C21 N3 C23 119.9(4)
C22 N3 C23 119.5(3)
C4 C3 H29 109.5
C4 C3 H28 109.5
H29 C3 H28 109.5
C4 C3 H5 109.5
H29 C3 H5 109.5
H28 C3 H5 109.5
O2 C4 C28 110.9(4)
O2 C4 C3 102.0(3)
C28 C4 C3 110.6(4)
O2 C4 C11 109.5(3)
C28 C4 C11 112.8(4)
C3 C4 C11 110.4(5)
O4 C5 O2 126.0(4)
O4 C5 N1 122.8(4)
O2 C5 N1 111.2(4)
C27 C6 C7 121.2(4)
C27 C6 N1 120.8(4)
C7 C6 N1 117.9(4)
C24 C7 C6 118.7(4)
C24 C7 C8 126.8(4)
C6 C7 C8 114.3(4)
C7 C8 C12 117.0(4)
C7 C8 C15 104.2(3)
C12 C8 C15 112.9(4)
C7 C8 C9 110.2(3)
C12 C8 C9 100.8(3)
C15 C8 C9 112.0(3)
C10 C9 C8 112.7(3)
C10 C9 H10 109.1
C8 C9 H10 109.1
C10 C9 H11 109.1
C8 C9 H11 109.1
H10 C9 H11 107.8
O3 C10 C9 111.8(3)
O3 C10 H9 109.3
C9 C10 H9 109.3
O3 C10 H8 109.3
C9 C10 H8 109.3
H9 C10 H8 107.9
C4 C11 H33 109.5
C4 C11 H7 109.5
H33 C11 H7 109.5
C4 C11 H34 109.5
H33 C11 H34 109.5
H7 C11 H34 109.5
O5 C12 N2 121.8(4)
O5 C12 C8 120.2(4)
N2 C12 C8 117.4(4)
N2 C13 C14 111.6(4)
N2 C13 H21 109.3
C14 C13 H21 109.3
N2 C13 H22 109.3
C14 C13 H22 109.3
H21 C13 H22 108.0
C13 C14 C15 111.2(4)
C13 C14 H19 109.4
C15 C14 H19 109.4
C13 C14 H20 109.4
C15 C14 H20 109.4
H19 C14 H20 108.0
C14 C15 C16 110.8(4)
C14 C15 C22 108.9(3)
C16 C15 C22 100.3(3)
C14 C15 C8 110.2(3)
C16 C15 C8 117.0(3)
C22 C15 C8 109.1(4)
C17 C16 C21 116.7(4)
C17 C16 C15 136.1(4)
C21 C16 C15 107.2(3)
C16 C17 C18 121.0(4)
C16 C17 Br1 124.9(3)
C18 C17 Br1 114.1(3)
C19 C18 C17 120.0(4)
C19 C18 H18 120.0
C17 C18 H18 120.0
C18 C19 C20 120.7(4)
C18 C19 H17 119.6
C20 C19 H17 119.6
C21 C20 C19 118.7(4)
C21 C20 H16 120.7
C19 C20 H16 120.7
C20 C21 N3 126.5(4)
C20 C21 C16 122.9(4)
N3 C21 C16 110.6(3)
N3 C22 N1 113.5(3)
N3 C22 C15 103.9(3)
N1 C22 C15 111.2(4)
N3 C22 H12 109.4
N1 C22 H12 109.4
C15 C22 H12 109.4
N3 C23 H14 109.5
N3 C23 H13 109.5
H14 C23 H13 109.5
N3 C23 H15 109.5
H14 C23 H15 109.5
H13 C23 H15 109.5
C7 C24 C25 120.5(4)
C7 C24 H24 119.8
C25 C24 H24 119.8
C26 C25 C24 120.4(4)
C26 C25 H25 119.8
C24 C25 H25 119.8
C25 C26 C27 119.8(4)
C25 C26 H26 120.1
C27 C26 H26 120.1
C26 C27 C6 119.5(4)
C26 C27 H27 120.3
C6 C27 H27 120.3
C4 C28 H30 109.5
C4 C28 H31 109.5
H30 C28 H31 109.5
C4 C28 H32 109.5
H30 C28 H32 109.5
H31 C28 H32 109.5
O1S C1S H1SA 109.5
O1S C1S H1SB 109.5
H1SA C1S H1SB 109.5
O1S C1S H1SC 109.5
H1SA C1S H1SC 109.5
H1SB C1S H1SC 109.5
C1S O1S H1S 109.5
O2S C2S H2SA 109.5
O2S C2S H2SB 109.5
H2SA C2S H2SB 109.5
O2S C2S H2SC 109.5
H2SA C2S H2SC 109.5
H2SB C2S H2SC 109.5
C2S O2S H2S 109.5

loop_
_geom_bond_atom_site_label_1
_geom_bond_atom_site_label_2
_geom_bond_distance
Br1 C17 1.905(4)
O2 C5 1.342(5)
O2 C4 1.483(5)
O3 C10 1.429(5)
O3 H6 0.82(6)
O4 C5 1.198(5)
O5 C12 1.242(6)
O6 H35 0.813(14)
O6 H36 0.820(14)
N1 C5 1.374(5)
N1 C6 1.437(5)
N1 C22 1.469(6)
N2 C12 1.333(6)
N2 C13 1.459(6)
N2 H23 0.8800
N3 C21 1.399(5)
N3 C22 1.445(5)
N3 C23 1.455(5)
C3 C4 1.511(7)
C3 H29 0.9800
C3 H28 0.9800
C3 H5 0.9800
C4 C28 1.511(6)
C4 C11 1.516(5)
C6 C27 1.389(6)
C6 C7 1.402(5)
C7 C24 1.374(6)
C7 C8 1.532(6)
C8 C12 1.537(6)
C8 C15 1.566(7)
C8 C9 1.596(5)
C9 C10 1.522(6)
C9 H10 0.9900
C9 H11 0.9900
C10 H9 0.9900
C10 H8 0.9900
C11 H33 0.9800
C11 H7 0.9800
C11 H34 0.9800
C13 C14 1.505(6)
C13 H21 0.9900
C13 H22 0.9900
C14 C15 1.539(7)
C14 H19 0.9900
C14 H20 0.9900
C15 C16 1.559(5)
C15 C22 1.564(5)
C16 C17 1.388(5)
C16 C21 1.411(6)
C17 C18 1.410(6)
C18 C19 1.372(7)
C18 H18 0.9500
C19 C20 1.386(6)
C19 H17 0.9500
C20 C21 1.378(6)
C20 H16 0.9500
C22 H12 1.0000
C23 H14 0.9800
C23 H13 0.9800
C23 H15 0.9800
C24 C25 1.401(7)
C24 H24 0.9500
C25 C26 1.386(5)
C25 H25 0.9500
C26 C27 1.387(6)
C26 H26 0.9500
C27 H27 0.9500
C28 H30 0.9800
C28 H31 0.9800
C28 H32 0.9800
C1S O1S 1.442(12)
C1S H1SA 0.9800
C1S H1SB 0.9800
C1S H1SC 0.9800
O1S H1S 0.8400
C2S O2S 1.462(11)
C2S H2SA 0.9800
C2S H2SB 0.9800
C2S H2SC 0.9800
O2S H2S 0.8400
